data_1001477
loop_
_publ_author_name
'Benhamada, L'
'Grandin, A'
'Borel, M M'
'Leclaire, A'
'Raveau, B'

_publ_section_title
;
A new vanadium III potassium phosphate with a cage structure:
K~6~V~2~P~4~O~16~
;
_journal_coden_ASTM JSSCBI
_journal_name_full 'Journal of Solid State Chemistry'
_journal_page_first 264
_journal_page_last 270
_journal_paper_doi 10.1016/0022-4596(91)90080-2
_journal_volume 91
_journal_year 1991
_chemical_formula_structural 'K6 (V2 P4 O16)'
_chemical_formula_sum 'K6 O16 P4 V2'
_chemical_name_systematic
;
Potassium tecto-divanadato(III)tetraphosphate
;
_space_group_IT_number 14
_symmetry_cell_setting monoclinic
_symmetry_Int_Tables_number 14
_symmetry_space_group_name_Hall '-P 2ybc'
_symmetry_space_group_name_H-M 'P 1 21/c 1'
_cell_angle_alpha 90
_cell_angle_beta 121.67(1)
_cell_angle_gamma 90
_cell_formula_units_Z 4
_cell_length_a 9.578(1)
_cell_length_b 11.097(1)
_cell_length_c 18.127(2)
_cell_volume 1639.8
_refine_ls_R_factor_all 0.041
_cod_database_code 1001477

loop_
_symmetry_equiv_pos_as_xyz
x,y,z
-x,1/2+y,1/2-z
-x,-y,-z
x,1/2-y,1/2+z

loop_
_atom_site_label
_atom_site_type_symbol
_atom_site_symmetry_multiplicity
_atom_site_Wyckoff_symbol
_atom_site_fract_x
_atom_site_fract_y
_atom_site_fract_z
_atom_site_occupancy
_atom_site_attached_hydrogens
_atom_site_calc_flag
V1 V3+ 4 e 0.5541(2) 0.1308(2) 0.1316(1) 1. 0 d
V2 V3+ 4 e 0.0394(2) 0.6560(2) 0.6140(1) 1. 0 d
K1 K1+ 4 e 0.2896(3) 0.1185(3) 0.4940(2) 1. 0 d
K2 K1+ 4 e 0.7416(3) 0.1006(3) 0.0015(2) 1. 0 d
K3 K1+ 4 e 0.4336(4) 0.0766(3) 0.3178(2) 1. 0 d
K4 K1+ 4 e 0.4466(3) 0.3612(3) 0.2596(2) 1. 0 d
K5 K1+ 4 e 0.0409(3) 0.0973(3) 0.2468(2) 1. 0 d
K6 K1+ 4 e 0.9808(3) 0.3812(3) 0.0800(2) 1. 0 d
P1 P5+ 4 e 0.2107(3) 0.8617(3) 0.6464(2) 1. 0 d
P2 P5+ 4 e 0.3272(3) 0.3613(3) 0.4080(2) 1. 0 d
P3 P5+ 4 e 0.1770(3) 0.1234(3) 0.1000(2) 1. 0 d
P4 P5+ 4 e 0.7215(4) 0.3362(3) 0.1644(2) 1. 0 d
O1 O2- 4 e 0.446(1) 0.1538(9) 0.0069(5) 1. 0 d
O2 O2- 4 e 0.5437(9) 0.3142(8) 0.1467(5) 1. 0 d
O3 O2- 4 e 0.3462(9) 0.0730(9) 0.1217(5) 1. 0 d
O4 O2- 4 e 0.6549(9) 0.1071(9) 0.2594(5) 1. 0 d
O5 O2- 4 e 0.7658(9) 0.2092(8) 0.1477(5) 1. 0 d
O6 O2- 4 e 0.603(1) -0.0419(8) 0.1238(5) 1. 0 d
O7 O2- 4 e 0.1668(9) 0.6244(9) 0.7417(5) 1. 0 d
O8 O2- 4 e 0.0399(9) 0.8452(8) 0.6342(5) 1. 0 d
O9 O2- 4 e -0.088(1) 0.6940(9) 0.4877(5) 1. 0 d
O10 O2- 4 e 0.0699(9) 0.4851(8) 0.5927(5) 1. 0 d
O11 O2- 4 e 0.8409(9) 0.5976(8) 0.6104(5) 1. 0 d
O12 O2- 4 e 0.2437(9) 0.7337(8) 0.6223(5) 1. 0 d
O13 O2- 4 e 0.216(1) 0.9594(9) 0.5879(5) 1. 0 d
O14 O2- 4 e 0.3178(9) 0.2440(9) 0.3655(5) 1. 0 d
O15 O2- 4 e 0.1968(9) 0.2086(8) 0.1704(5) 1. 0 d
O16 O2- 4 e 0.722(1) 0.4353(9) 0.1051(5) 1. 0 d

loop_
_atom_type_symbol
_atom_type_oxidation_number
V3+ 3.000
K1+ 1.000
P5+ 5.000
O2- -2.000
